data_7027760
loop_
_publ_author_name
'Wagner, Gabriele'
'Pombeiro, Armando J. L.'
'Bokach, Nadezhda A.'
'Kukushkin, Vadim Yu.'

_publ_section_title
;
 Facile rhenium(IV)-mediated coupling of acetonitrile and
 oximes&#x200A;&#x2020;
;
_journal_issue 22
_journal_name_full 'Journal of the Chemical Society, Dalton Transactions'
_journal_page_first 4083
_journal_paper_doi 10.1039/a906455i
_journal_year 1999
_chemical_formula_sum 'C24 H44 Cl4 N4 O2 Re'
_chemical_formula_weight 748.63
_chemical_name_systematic
;
 ?
;
_space_group_IT_number 19
_symmetry_cell_setting orthorhombic
_symmetry_space_group_name_Hall 'P 2ac 2ab'
_symmetry_space_group_name_H-M 'P 21 21 21'
_atom_sites_solution_hydrogens geom
_atom_sites_solution_primary direct
_atom_sites_solution_secondary difmap
_audit_creation_method SHELXL-97
_cell_angle_alpha 90.00
_cell_angle_beta 90.00
_cell_angle_gamma 90.00
_cell_formula_units_Z 4
_cell_length_a 9.890(2)
_cell_length_b 16.460(3)
_cell_length_c 19.921(4)
_cell_measurement_reflns_used 24
_cell_measurement_temperature 293(2)
_cell_measurement_theta_max 13
_cell_measurement_theta_min 10
_cell_volume 3242.9(11)
_computing_structure_refinement 'SHELXL-97 (Sheldrick, 1997)'
_computing_structure_solution 'SHELXS-97 (Sheldrick, 1990)'
_diffrn_ambient_temperature 293(2)
_diffrn_measured_fraction_theta_full 0.518
_diffrn_measured_fraction_theta_max 0.518
_diffrn_measurement_device_type CAD-4
_diffrn_measurement_method theta/2theta
_diffrn_radiation_monochromator beta-filter
_diffrn_radiation_source 'fine-focus sealed tube'
_diffrn_radiation_type MoK\a
_diffrn_radiation_wavelength 0.71073
_diffrn_reflns_av_R_equivalents 0.0000
_diffrn_reflns_av_sigmaI/netI 0.0226
_diffrn_reflns_limit_h_max 11
_diffrn_reflns_limit_h_min 0
_diffrn_reflns_limit_k_max 19
_diffrn_reflns_limit_k_min 0
_diffrn_reflns_limit_l_max 23
_diffrn_reflns_limit_l_min 0
_diffrn_reflns_number 1662
_diffrn_reflns_theta_full 24.96
_diffrn_reflns_theta_max 24.96
_diffrn_reflns_theta_min 1.60
_diffrn_standards_decay_% 1
_diffrn_standards_interval_time 60
_diffrn_standards_number 3
_exptl_absorpt_coefficient_mu 4.102
_exptl_absorpt_correction_T_max 0.6388
_exptl_absorpt_correction_T_min 0.2841
_exptl_absorpt_correction_type numeric
_exptl_crystal_colour blueish(?)
_exptl_crystal_density_diffrn 1.533
_exptl_crystal_density_method 'not measured'
_exptl_crystal_description prism
_exptl_crystal_F_000 1500
_exptl_crystal_size_max 0.41
_exptl_crystal_size_mid 0.38
_exptl_crystal_size_min 0.12
_refine_diff_density_max 1.140
_refine_diff_density_min -0.530
_refine_diff_density_rms 0.098
_refine_ls_abs_structure_details 'Flack H D (1983), Acta Cryst. A39, 876-881'
_refine_ls_abs_structure_Flack -0.038(19)
_refine_ls_extinction_method none
_refine_ls_goodness_of_fit_ref 1.033
_refine_ls_hydrogen_treatment mixed
_refine_ls_matrix_type full
_refine_ls_number_parameters 316
_refine_ls_number_reflns 1662
_refine_ls_number_restraints 0
_refine_ls_restrained_S_all 1.033
_refine_ls_R_factor_all 0.0292
_refine_ls_R_factor_gt 0.0292
_refine_ls_shift/su_max 0.008
_refine_ls_shift/su_mean 0.001
_refine_ls_structure_factor_coef Fsqd
_refine_ls_weighting_details 'w=1/[\s^2^(Fo^2^)+(0.0702P)^2^+0.0000P] where P=(Fo^2^+2Fc^2^)/3'
_refine_ls_weighting_scheme calc
_refine_ls_wR_factor_gt 0.0743
_refine_ls_wR_factor_ref 0.0743
_reflns_number_gt 1662
_reflns_number_total 1662
_reflns_threshold_expression >2sigma(I)
_cod_data_source_file 906455Isup1.cif
_cod_data_source_block vk16
_cod_depositor_comments
;
The following automatic conversions were performed:

'_symmetry_cell_setting' value 'Orthorhombic' changed to
'orthorhombic' according to
/home/saulius/struct/CIF-dictionaries/cif_core.dic dictionary named
'cif_core.dic' version 2.4.2 from 2011-04-26.

Automatic conversion script
Id: cif_fix_values 1891 2012-01-12 08:04:46Z andrius 

The following automatic conversions were performed:

'_refine_ls_weighting_scheme' value 'calc
w=1/[\s^2^(Fo^2^)+(0.0702P)^2^+0.0000P] where P=(Fo^2^+2Fc^2^)/3' was
changed to 'calc'. New tag '_refine_ls_weighting_details' was
created. The value of the new tag was set to
'w=1/[\s^2^(Fo^2^)+(0.0702P)^2^+0.0000P] where P=(Fo^2^+2Fc^2^)/3'.

Automatic conversion script
Id: cif_fix_values 3143 2015-03-26 13:38:13Z robertas 
;
_cod_original_sg_symbol_H-M P2(1)2(1)2(1)
_cod_database_code 7027760

loop_
_symmetry_equiv_pos_as_xyz
'x, y, z'
'-x+1/2, -y, z+1/2'
'-x, y+1/2, -z+1/2'
'x+1/2, -y+1/2, -z'

loop_
_atom_site_label
_atom_site_type_symbol
_atom_site_fract_x
_atom_site_fract_y
_atom_site_fract_z
_atom_site_U_iso_or_equiv
_atom_site_adp_type
_atom_site_occupancy
_atom_site_calc_flag
Re Re 0.47327(5) 0.50288(5) 0.467126(18) 0.05231(18) Uani 1 d
Cl1 Cl 0.3736(4) 0.6089(3) 0.5277(2) 0.0802(12) Uani 1 d
Cl2 Cl 0.4727(5) 0.5781(3) 0.36883(17) 0.0892(14) Uani 1 d
Cl3 Cl 0.5946(6) 0.3991(2) 0.4168(2) 0.0944(15) Uani 1 d
Cl4 Cl 0.2653(5) 0.4439(3) 0.4446(2) 0.1066(18) Uani 1 d
O1 O 0.4559(12) 0.3520(5) 0.6479(4) 0.066(3) Uani 1 d
O2 O 0.8472(9) 0.6224(5) 0.5274(4) 0.054(2) Uani 1 d
N1 N 0.4773(12) 0.4437(7) 0.5617(4) 0.060(3) Uani 1 d
N2 N 0.4839(12) 0.4220(6) 0.6914(4) 0.049(3) Uani 1 d
N3 N 0.6637(10) 0.5474(7) 0.4973(5) 0.048(2) Uani 1 d
N4 N 0.8985(12) 0.5443(6) 0.5524(5) 0.052(3) Uani 1 d
C1 C 0.4373(13) 0.4089(8) 0.7505(6) 0.053(4) Uani 1 d
C2 C 0.4609(16) 0.4716(9) 0.8041(6) 0.060(4) Uani 1 d
C3 C 0.529(2) 0.4260(10) 0.8648(7) 0.078(5) Uani 1 d
C4 C 0.449(2) 0.3543(9) 0.8869(6) 0.082(5) Uani 1 d
C5 C 0.4238(16) 0.2940(9) 0.8312(6) 0.072(4) Uani 1 d
C6 C 0.3549(16) 0.3361(9) 0.7722(6) 0.062(4) Uani 1 d
C7 C 0.5406(18) 0.5461(10) 0.7800(7) 0.069(4) Uani 1 d
C8 C 0.523(3) 0.6153(10) 0.8297(9) 0.106(7) Uani 1 d
C9 C 0.6913(16) 0.5309(10) 0.7668(8) 0.078(5) Uani 1 d
C10 C 0.340(2) 0.2203(11) 0.8536(7) 0.102(7) Uani 1 d
C11 C 0.4629(17) 0.3718(8) 0.5822(6) 0.059(3) Uani 1 d
C12 C 0.4447(17) 0.2968(8) 0.5413(6) 0.069(4) Uani 1 d
C13 C 0.9921(15) 0.5532(8) 0.5954(7) 0.047(4) Uani 1 d
C14 C 1.0564(14) 0.4785(7) 0.6213(7) 0.054(4) Uani 1 d
C15 C 1.0713(18) 0.4831(8) 0.6999(7) 0.069(5) Uani 1 d
C16 C 1.1382(17) 0.5597(10) 0.7219(7) 0.066(4) Uani 1 d
C17 C 1.0606(16) 0.6357(9) 0.6957(7) 0.065(4) Uani 1 d
C18 C 1.0481(16) 0.6336(8) 0.6201(7) 0.056(4) Uani 1 d
C19 C 0.9949(19) 0.4003(10) 0.5969(9) 0.068(5) Uani 1 d
C20 C 0.855(2) 0.3799(10) 0.6240(10) 0.099(7) Uani 1 d
C21 C 1.090(3) 0.3281(11) 0.6098(11) 0.116(8) Uani 1 d
C22 C 1.135(2) 0.7140(11) 0.7175(8) 0.106(7) Uani 1 d
C23 C 0.7264(13) 0.6138(7) 0.4973(6) 0.042(3) Uani 1 d
C24 C 0.6797(14) 0.6898(8) 0.4686(7) 0.063(3) Uani 1 d
H1N H 0.5175 0.4804 0.5910 0.080 Uiso 1 d
H2 H 0.3448 0.4987 0.8196 0.080 Uiso 1 d
H3N H 0.7181 0.5130 0.5119 0.080 Uiso 1 d
H31 H 0.5294 0.4835 0.9074 0.080 Uiso 1 d
H32 H 0.6260 0.4114 0.8542 0.080 Uiso 1 d
H41 H 0.3764 0.3762 0.8968 0.080 Uiso 1 d
H42 H 0.4981 0.3006 0.9222 0.080 Uiso 1 d
H5 H 0.5331 0.2704 0.8167 0.080 Uiso 1 d
H61 H 0.3405 0.2984 0.7361 0.080 Uiso 1 d
H62 H 0.2630 0.3538 0.7864 0.080 Uiso 1 d
H7 H 0.4981 0.5652 0.7382 0.080 Uiso 1 d
H81 H 0.4753 0.6477 0.8349 0.080 Uiso 1 d
H82 H 0.6127 0.6457 0.8260 0.080 Uiso 1 d
H83 H 0.5355 0.5893 0.8738 0.080 Uiso 1 d
H91 H 0.7461 0.5794 0.7579 0.080 Uiso 1 d
H92 H 0.7099 0.4933 0.7282 0.080 Uiso 1 d
H93 H 0.7119 0.5061 0.8079 0.080 Uiso 1 d
H101 H 0.3003 0.1785 0.8245 0.080 Uiso 1 d
H102 H 0.2632 0.2444 0.8798 0.080 Uiso 1 d
H103 H 0.3924 0.1935 0.8887 0.080 Uiso 1 d
H121 H 0.5477 0.2734 0.5287 0.080 Uiso 1 d
H122 H 0.3977 0.2560 0.5655 0.080 Uiso 1 d
H123 H 0.3960 0.3160 0.5012 0.080 Uiso 1 d
H14 H 1.1541 0.4631 0.6078 0.080 Uiso 1 d
H151 H 1.0053 0.4870 0.7126 0.080 Uiso 1 d
H152 H 1.1013 0.4134 0.7085 0.080 Uiso 1 d
H161 H 1.2435 0.5581 0.7064 0.080 Uiso 1 d
H162 H 1.1515 0.5415 0.7882 0.080 Uiso 1 d
H17 H 0.9764 0.6342 0.7167 0.080 Uiso 1 d
H181 H 0.9997 0.6808 0.6003 0.080 Uiso 1 d
H182 H 1.1422 0.6393 0.6030 0.080 Uiso 1 d
H19 H 0.9650 0.3920 0.5411 0.080 Uiso 1 d
H201 H 0.7943 0.4317 0.6231 0.080 Uiso 1 d
H202 H 0.8665 0.3579 0.6691 0.080 Uiso 1 d
H203 H 0.8190 0.3358 0.5969 0.080 Uiso 1 d
H211 H 1.0205 0.2671 0.6108 0.080 Uiso 1 d
H212 H 1.1549 0.3364 0.6488 0.080 Uiso 1 d
H213 H 1.1664 0.3253 0.5707 0.080 Uiso 1 d
H221 H 1.0914 0.7606 0.7007 0.080 Uiso 1 d
H222 H 1.1439 0.7157 0.7650 0.080 Uiso 1 d
H223 H 1.2271 0.7114 0.6981 0.080 Uiso 1 d
H241 H 0.5545 0.7000 0.4696 0.080 Uiso 1 d
H242 H 0.7376 0.7216 0.4740 0.080 Uiso 1 d
H243 H 0.6928 0.6800 0.4207 0.080 Uiso 1 d

loop_
_atom_site_aniso_label
_atom_site_aniso_U_11
_atom_site_aniso_U_22
_atom_site_aniso_U_33
_atom_site_aniso_U_23
_atom_site_aniso_U_13
_atom_site_aniso_U_12
Re 0.0655(3) 0.0589(3) 0.0326(2) 0.0053(3) -0.0049(2) -0.0071(5)
Cl1 0.077(3) 0.076(3) 0.087(3) 0.014(2) 0.017(2) 0.025(2)
Cl2 0.124(4) 0.098(3) 0.0457(17) 0.026(2) -0.023(2) -0.031(3)
Cl3 0.154(4) 0.062(2) 0.067(2) -0.0158(19) 0.042(3) -0.010(3)
Cl4 0.102(4) 0.123(4) 0.094(3) 0.036(3) -0.046(3) -0.050(3)
O1 0.107(8) 0.057(5) 0.035(4) 0.005(4) -0.002(5) -0.004(6)
O2 0.059(6) 0.046(5) 0.057(5) 0.007(4) -0.010(5) 0.004(4)
N1 0.067(8) 0.091(9) 0.023(4) 0.010(5) -0.012(5) -0.010(7)
N2 0.072(8) 0.045(6) 0.031(4) 0.002(4) -0.001(5) -0.007(6)
N3 0.044(6) 0.054(7) 0.046(5) -0.004(5) -0.004(5) 0.005(6)
N4 0.060(7) 0.040(6) 0.057(6) 0.008(5) -0.003(6) 0.008(6)
C1 0.057(10) 0.060(9) 0.042(6) 0.006(6) -0.006(6) 0.001(7)
C2 0.060(9) 0.081(10) 0.037(6) 0.002(6) -0.003(6) 0.005(9)
C3 0.104(13) 0.080(11) 0.050(7) 0.017(8) -0.016(9) -0.009(12)
C4 0.145(16) 0.070(10) 0.030(6) 0.016(6) -0.015(8) 0.000(12)
C5 0.082(11) 0.076(10) 0.057(8) 0.013(7) -0.002(8) -0.012(9)
C6 0.074(10) 0.067(9) 0.045(7) 0.003(6) -0.014(7) -0.017(8)
C7 0.083(12) 0.074(10) 0.050(8) -0.006(7) 0.004(8) -0.005(10)
C8 0.15(2) 0.047(9) 0.122(15) -0.017(10) 0.041(16) -0.014(13)
C9 0.060(10) 0.097(14) 0.075(10) -0.006(9) 0.014(8) -0.017(8)
C10 0.156(18) 0.088(13) 0.061(9) 0.010(9) -0.003(10) -0.052(14)
C11 0.085(10) 0.054(8) 0.038(6) 0.004(6) 0.014(7) 0.007(8)
C12 0.110(13) 0.051(7) 0.048(7) -0.009(6) 0.004(8) -0.016(8)
C13 0.045(11) 0.043(8) 0.055(7) 0.000(6) 0.013(7) -0.002(8)
C14 0.052(9) 0.047(10) 0.063(7) 0.002(6) -0.006(6) 0.015(7)
C15 0.091(11) 0.049(10) 0.067(8) -0.009(7) -0.007(7) 0.016(9)
C16 0.072(11) 0.066(10) 0.059(8) 0.004(7) -0.022(8) -0.016(9)
C17 0.066(12) 0.064(9) 0.065(8) 0.001(7) -0.007(7) -0.009(9)
C18 0.048(11) 0.045(8) 0.074(9) 0.021(7) 0.007(8) 0.003(8)
C19 0.074(15) 0.042(8) 0.087(10) -0.001(8) -0.012(10) 0.015(10)
C20 0.129(18) 0.049(10) 0.121(15) 0.024(10) -0.040(13) -0.008(11)
C21 0.14(2) 0.077(13) 0.128(17) -0.008(12) -0.018(16) 0.035(14)
C22 0.15(2) 0.073(12) 0.093(12) -0.007(10) -0.037(13) -0.014(13)
C23 0.044(8) 0.038(7) 0.043(6) 0.000(5) 0.000(6) 0.009(6)
C24 0.067(9) 0.055(8) 0.066(8) 0.005(8) -0.012(8) 0.009(7)

loop_
_atom_type_symbol
_atom_type_description
_atom_type_scat_dispersion_real
_atom_type_scat_dispersion_imag
_atom_type_scat_source
C C 0.0033 0.0016 'International Tables Vol C Tables 4.2.6.8 and 6.1.1.4'
H H 0.0000 0.0000 'International Tables Vol C Tables 4.2.6.8 and 6.1.1.4'
N N 0.0061 0.0033 'International Tables Vol C Tables 4.2.6.8 and 6.1.1.4'
O O 0.0106 0.0060 'International Tables Vol C Tables 4.2.6.8 and 6.1.1.4'
Cl Cl 0.1484 0.1585 'International Tables Vol C Tables 4.2.6.8 and 6.1.1.4'
Re Re -1.0185 7.2310 'International Tables Vol C Tables 4.2.6.8 and 6.1.1.4'

loop_
_geom_angle_atom_site_label_1
_geom_angle_atom_site_label_2
_geom_angle_atom_site_label_3
_geom_angle
N3 Re N1 83.7(4)
N3 Re Cl3 85.3(3)
N1 Re Cl3 92.0(4)
N3 Re Cl4 173.3(3)
N1 Re Cl4 89.8(3)
Cl3 Re Cl4 93.8(2)
N3 Re Cl2 93.3(3)
N1 Re Cl2 174.9(3)
Cl3 Re Cl2 91.72(16)
Cl4 Re Cl2 93.34(16)
N3 Re Cl1 88.3(3)
N1 Re Cl1 83.8(3)
Cl3 Re Cl1 172.67(18)
Cl4 Re Cl1 92.19(19)
Cl2 Re Cl1 92.07(16)
C11 O1 N2 111.9(9)
C23 O2 N4 111.5(9)
C11 N1 Re 135.8(9)
C1 N2 O1 110.1(10)
C23 N3 Re 138.0(9)
C13 N4 O2 112.3(11)
N2 C1 C2 118.8(12)
N2 C1 C6 126.1(12)
C2 C1 C6 115.1(10)
C1 C2 C7 113.9(11)
C1 C2 C3 106.6(11)
C7 C2 C3 113.5(13)
C4 C3 C2 111.9(14)
C3 C4 C5 113.0(12)
C4 C5 C6 109.9(12)
C4 C5 C10 113.2(12)
C6 C5 C10 110.1(13)
C1 C6 C5 109.9(11)
C8 C7 C2 109.6(12)
C8 C7 C9 110.3(15)
C2 C7 C9 115.0(14)
N1 C11 O1 123.2(12)
N1 C11 C12 127.9(11)
O1 C11 C12 108.9(11)
N4 C13 C14 116.9(13)
N4 C13 C18 125.8(13)
C14 C13 C18 117.2(11)
C13 C14 C19 115.2(13)
C13 C14 C15 110.3(11)
C19 C14 C15 113.5(11)
C16 C15 C14 112.0(11)
C15 C16 C17 111.3(11)
C18 C17 C22 109.7(13)
C18 C17 C16 110.9(12)
C22 C17 C16 109.8(12)
C17 C18 C13 111.8(11)
C14 C19 C20 116.2(15)
C14 C19 C21 111.1(14)
C20 C19 C21 109.1(15)
N3 C23 O2 122.0(11)
N3 C23 C24 126.4(12)
O2 C23 C24 111.6(11)

loop_
_geom_bond_atom_site_label_1
_geom_bond_atom_site_label_2
_geom_bond_distance
Re N3 2.109(10)
Re N1 2.121(9)
Re Cl3 2.316(4)
Re Cl4 2.319(5)
Re Cl2 2.317(3)
Re Cl1 2.340(4)
O1 C11 1.350(13)
O1 N2 1.467(12)
O2 C23 1.344(15)
O2 N4 1.469(12)
N1 C11 1.259(15)
N2 C1 1.283(14)
N3 C23 1.257(15)
N4 C13 1.271(17)
C1 C2 1.503(18)
C1 C6 1.512(18)
C2 C7 1.54(2)
C2 C3 1.575(18)
C3 C4 1.49(2)
C4 C5 1.510(19)
C5 C6 1.525(18)
C5 C10 1.53(2)
C7 C8 1.52(2)
C7 C9 1.53(2)
C11 C12 1.491(17)
C13 C14 1.476(18)
C13 C18 1.516(19)
C14 C19 1.505(19)
C14 C15 1.576(19)
C15 C16 1.491(19)
C16 C17 1.56(2)
C17 C18 1.513(19)
C17 C22 1.55(2)
C19 C20 1.52(3)
C19 C21 1.54(2)
C23 C24 1.450(17)
